data_7001597
loop_
_publ_author_name
'Hilfiger, Matthew G.'
'Zhao, Hanhua'
'Prosvirin, Andrey'
'Wernsdorfer, Wolfgang'
'Dunbar, Kim R.'

_publ_section_title
;
 Molecules based on M(v) (M = Mo, W) and Ni(ii) ions: a new class of
 trigonal bipyramidal cluster and confirmation of SMM behavior for the
 pentadecanuclear molecule
 {NiII[NiII(tmphen)(MeOH)]6[Ni(H2O)3]2[\m-CN]30[WV(CN)3]6}
;
_journal_issue 26
_journal_name_full 'Dalton Transactions'
_journal_page_first 5155
_journal_page_last 5163
_journal_paper_doi 10.1039/b903691a
_journal_year 2009
_chemical_formula_sum 'C122 H120 Mo2 N33 Ni3 O8'
_chemical_formula_weight 2543.92
_chemical_name_systematic
;
?
;
_space_group_IT_number 14
_symmetry_space_group_name_Hall '-P 2ybc'
_symmetry_space_group_name_H-M 'P 1 21/c 1'
_atom_sites_solution_hydrogens geom
_atom_sites_solution_primary direct
_atom_sites_solution_secondary difmap
_audit_creation_method SHELXL-97
_cell_angle_alpha 90.00
_cell_angle_beta 114.73(3)
_cell_angle_gamma 90.00
_cell_formula_units_Z 4
_cell_length_a 31.229(6)
_cell_length_b 16.302(3)
_cell_length_c 28.862(6)
_cell_measurement_temperature 110(2)
_cell_volume 13346(6)
_computing_cell_refinement 'SMART V5.625 (Bruker, 2000)'
_computing_data_collection 'SMART V5.625 (Bruker, 2000)'
_computing_data_reduction 'SAINT V6.32 (Bruker, 2001)'
_computing_molecular_graphics 'X-Seed (Barbour, 2001)'
_computing_publication_material 'SHELXL-97 (Sheldrick, 1997)'
_computing_structure_refinement 'SHELXL-97 (Sheldrick, 1997)'
_computing_structure_solution 'SHELXS-97 (Sheldrick, 1997)'
_diffrn_ambient_temperature 110(2)
_diffrn_measured_fraction_theta_full 0.944
_diffrn_measured_fraction_theta_max 0.944
_diffrn_measurement_device_type 'Bruker APEX CCD area-detector'
_diffrn_measurement_method 'profile data from \w scans'
_diffrn_radiation_monochromator graphite
_diffrn_radiation_source 'fine-focus sealed tube'
_diffrn_radiation_type MoK\a
_diffrn_radiation_wavelength 0.71073
_diffrn_reflns_av_R_equivalents 0.0535
_diffrn_reflns_av_sigmaI/netI 0.0493
_diffrn_reflns_limit_h_max 40
_diffrn_reflns_limit_h_min -40
_diffrn_reflns_limit_k_max 21
_diffrn_reflns_limit_k_min -21
_diffrn_reflns_limit_l_max 38
_diffrn_reflns_limit_l_min -38
_diffrn_reflns_number 151444
_diffrn_reflns_theta_full 28.61
_diffrn_reflns_theta_max 28.61
_diffrn_reflns_theta_min 1.55
_exptl_absorpt_coefficient_mu 0.662
_exptl_absorpt_correction_type multi-scan
_exptl_absorpt_process_details 'SADABS v2.03 (Bruker, 2003)'
_exptl_crystal_colour red
_exptl_crystal_density_diffrn 1.266
_exptl_crystal_density_method 'not measured'
_exptl_crystal_description plate
_exptl_crystal_F_000 5258
_exptl_crystal_size_max 0.23
_exptl_crystal_size_mid 0.12
_exptl_crystal_size_min 0.04
_refine_diff_density_max 3.141
_refine_diff_density_min -2.182
_refine_diff_density_rms 0.143
_refine_ls_extinction_method none
_refine_ls_goodness_of_fit_ref 1.055
_refine_ls_hydrogen_treatment mixed
_refine_ls_matrix_type full
_refine_ls_number_parameters 1496
_refine_ls_number_reflns 32249
_refine_ls_number_restraints 0
_refine_ls_restrained_S_all 1.055
_refine_ls_R_factor_all 0.1363
_refine_ls_R_factor_gt 0.0822
_refine_ls_shift/su_max 2.668
_refine_ls_shift/su_mean 0.050
_refine_ls_structure_factor_coef Fsqd
_refine_ls_weighting_details 'calc w=1/[\s^2^(Fo^2^)+(0.1472P)^2^+44.2021P] where P=(Fo^2^+2Fc^2^)/3'
_refine_ls_weighting_scheme calc
_refine_ls_wR_factor_gt 0.2315
_refine_ls_wR_factor_ref 0.2895
_reflns_number_gt 20136
_reflns_number_total 32249
_reflns_threshold_expression >2sigma(I)
_cod_data_source_file b903691a.txt
_cod_data_source_block c:\comp2.cif
_cod_depositor_comments
;

2018-07-21
Z value and formula fixed to values more according to usual
chemical conventions.                 miguel
;
_cod_original_formula_weight 3391.89
_cod_original_formula_units_Z 3
_cod_original_cell_volume 13346(5)
_cod_original_formula_sum 'C162.67 H159.20 Mo2.67 N44 Ni4 O10.67'
_cod_database_code 7001597

loop_
_symmetry_equiv_pos_as_xyz
'x, y, z'
'-x, y+1/2, -z+1/2'
'-x, -y, -z'
'x, -y-1/2, z-1/2'

loop_
_atom_site_label
_atom_site_type_symbol
_atom_site_fract_x
_atom_site_fract_y
_atom_site_fract_z
_atom_site_U_iso_or_equiv
_atom_site_adp_type
_atom_site_occupancy
_atom_site_symmetry_multiplicity
_atom_site_calc_flag
_atom_site_refinement_flags
_atom_site_disorder_assembly
_atom_site_disorder_group
Mo1 Mo 0.330182(15) 0.69009(3) 0.732968(19) 0.03612(13) Uani 1 1 d . . .
Mo2 Mo 0.20709(2) 0.33230(4) 0.55469(2) 0.05789(18) Uani 1 1 d . . .
Ni1 Ni 0.31775(2) 0.36988(4) 0.75097(3) 0.03418(16) Uani 1 1 d . . .
Ni2 Ni 0.34102(2) 0.54450(5) 0.57440(3) 0.03858(18) Uani 1 1 d . . .
Ni3 Ni 0.15709(3) 0.62706(6) 0.59547(3) 0.0528(2) Uani 1 1 d . . .
N1 N 0.32178(16) 0.4937(3) 0.75097(17) 0.0379(10) Uani 1 1 d . . .
N2 N 0.34462(17) 0.5847(3) 0.64288(19) 0.0437(11) Uani 1 1 d . . .
N3 N 0.22521(16) 0.6432(3) 0.64506(18) 0.0458(11) Uani 1 1 d . . .
N4 N 0.3665(2) 0.8185(3) 0.6680(3) 0.0666(17) Uani 1 1 d . . .
N5 N 0.2561(3) 0.8446(4) 0.7112(5) 0.129(4) Uani 1 1 d . . .
N6 N 0.3877(2) 0.8189(4) 0.8265(3) 0.0706(18) Uani 1 1 d . . .
N7 N 0.2817(3) 0.6625(5) 0.8128(3) 0.085(2) Uani 1 1 d . . .
N8 N 0.4391(2) 0.6248(4) 0.7908(4) 0.094(3) Uani 1 1 d . . .
N9 N 0.28343(16) 0.3656(3) 0.67285(18) 0.0401(10) Uani 1 1 d . . .
N10 N 0.27909(16) 0.4830(4) 0.55740(17) 0.0460(12) Uani 1 1 d . . .
N11 N 0.16887(16) 0.5033(4) 0.58690(19) 0.0546(14) Uani 1 1 d . . .
N12 N 0.1395(2) 0.4254(7) 0.4468(3) 0.107(3) Uani 1 1 d . . .
N13 N 0.1298(4) 0.1986(9) 0.4797(5) 0.172(6) Uani 1 1 d . . .
N14 N 0.1489(4) 0.2571(7) 0.6168(5) 0.139(5) Uani 1 1 d . . .
N15 N 0.2553(5) 0.1536(6) 0.5997(4) 0.133(4) Uani 1 1 d . . .
N16 N 0.2694(3) 0.2781(6) 0.4921(3) 0.102(3) Uani 1 1 d . . .
N17 N 0.25434(16) 0.3730(3) 0.75879(18) 0.0391(10) Uani 1 1 d . . .
N18 N 0.34283(17) 0.3700(3) 0.83076(17) 0.0384(10) Uani 1 1 d . . .
N19 N 0.32013(16) 0.2429(3) 0.74592(17) 0.0379(10) Uani 1 1 d . . .
N20 N 0.38409(16) 0.3551(3) 0.75098(17) 0.0379(10) Uani 1 1 d . . .
N21 N 0.38200(16) 0.4398(3) 0.60131(18) 0.0409(10) Uani 1 1 d . . .
N22 N 0.40832(18) 0.5916(3) 0.59430(19) 0.0454(11) Uani 1 1 d . . .
N23 N 0.33468(17) 0.5217(3) 0.50059(19) 0.0450(11) Uani 1 1 d . . .
N24 N 0.3103(2) 0.6534(4) 0.5379(2) 0.0545(14) Uani 1 1 d . . .
N25 N 0.16796(19) 0.6620(5) 0.5319(2) 0.0634(17) Uani 1 1 d . . .
N26 N 0.14600(19) 0.7552(4) 0.5949(2) 0.0627(16) Uani 1 1 d . . .
N27 N 0.08509(18) 0.6144(5) 0.5529(2) 0.0676(18) Uani 1 1 d . . .
N28 N 0.13521(18) 0.6068(4) 0.6532(2) 0.0534(13) Uani 1 1 d . . .
N29 N 0.1984(13) 0.1616(10) 0.7868(10) 0.35(2) Uani 1 1 d . . .
N30 N 0.1438(8) 0.4807(10) 0.8933(6) 0.211(9) Uani 1 1 d . . .
N31 N 0.1912(7) 0.5508(9) 0.3064(5) 0.181(7) Uani 1 1 d . . .
N32 N 0.5308(5) 0.6314(19) 0.5022(5) 0.316(17) Uani 1 1 d . . .
N33 N 0.4051(7) 0.8859(17) 0.4852(7) 0.259(12) Uani 1 1 d . . .
C1 C 0.32428(17) 0.5626(3) 0.74552(18) 0.0330(10) Uani 1 1 d . . .
C2 C 0.34167(18) 0.6215(3) 0.6754(2) 0.0366(11) Uani 1 1 d . . .
C3 C 0.26166(18) 0.6601(3) 0.6753(2) 0.0368(11) Uani 1 1 d . . .
C4 C 0.3542(2) 0.7754(4) 0.6915(3) 0.0509(15) Uani 1 1 d . . .
C5 C 0.2829(3) 0.7931(4) 0.7192(4) 0.080(3) Uani 1 1 d . . .
C6 C 0.3678(2) 0.7759(4) 0.7929(3) 0.0509(15) Uani 1 1 d . . .
C7 C 0.2992(3) 0.6728(4) 0.7853(3) 0.0601(19) Uani 1 1 d . . .
C8 C 0.4019(2) 0.6494(4) 0.7713(3) 0.0610(19) Uani 1 1 d . . .
C9 C 0.2576(2) 0.3531(3) 0.6317(2) 0.0415(12) Uani 1 1 d . . .
C10 C 0.2527(2) 0.4323(5) 0.5542(2) 0.0483(15) Uani 1 1 d . . .
C11 C 0.1801(2) 0.4420(5) 0.5768(2) 0.0515(16) Uani 1 1 d . . .
C12 C 0.1636(2) 0.3915(7) 0.4841(3) 0.075(3) Uani 1 1 d . . .
C13 C 0.1562(3) 0.2462(8) 0.5051(4) 0.109(4) Uani 1 1 d . . .
C14 C 0.1684(3) 0.2849(6) 0.5947(4) 0.089(3) Uani 1 1 d . . .
C15 C 0.2388(4) 0.2163(6) 0.5842(4) 0.088(3) Uani 1 1 d . . .
C16 C 0.2464(3) 0.2950(6) 0.5125(3) 0.076(2) Uani 1 1 d . . .
C17 C 0.2863(2) 0.1894(3) 0.7370(2) 0.0445(13) Uani 1 1 d . . .
H17 H 0.2577 0.2082 0.7374 0.053 Uiso 1 1 calc R . .
C18 C 0.2898(3) 0.1062(4) 0.7270(3) 0.0580(17) Uani 1 1 d . . .
C19 C 0.3315(3) 0.0762(4) 0.7291(4) 0.073(2) Uani 1 1 d . . .
C20 C 0.3695(3) 0.1329(4) 0.7390(3) 0.0539(16) Uani 1 1 d . . .
C21 C 0.3616(2) 0.2156(3) 0.7456(2) 0.0411(12) Uani 1 1 d . . .
C22 C 0.39599(19) 0.2763(3) 0.7494(2) 0.0393(11) Uani 1 1 d . . .
C23 C 0.4400(2) 0.2529(4) 0.7508(2) 0.0468(14) Uani 1 1 d . . .
C24 C 0.4725(2) 0.3162(4) 0.7536(2) 0.0501(15) Uani 1 1 d . . .
C25 C 0.4585(2) 0.3957(4) 0.7522(2) 0.0484(14) Uani 1 1 d . . .
C26 C 0.4144(2) 0.4128(4) 0.7514(2) 0.0437(13) Uani 1 1 d . . .
H26 H 0.4056 0.4686 0.7511 0.052 Uiso 1 1 calc R . .
C27 C 0.4155(3) 0.1114(4) 0.7425(3) 0.066(2) Uani 1 1 d . . .
H27 H 0.4223 0.0551 0.7401 0.080 Uiso 1 1 calc R . .
C28 C 0.4486(3) 0.1666(5) 0.7489(3) 0.0614(18) Uani 1 1 d . . .
H28 H 0.4787 0.1488 0.7523 0.074 Uiso 1 1 calc R . .
C29 C 0.2452(4) 0.0543(5) 0.7123(4) 0.087(3) Uani 1 1 d . . .
H29A H 0.2310 0.0450 0.6754 0.130 Uiso 1 1 calc R . .
H29B H 0.2228 0.0831 0.7221 0.130 Uiso 1 1 calc R . .
H29C H 0.2534 0.0014 0.7301 0.130 Uiso 1 1 calc R . .
C30 C 0.3392(5) -0.0121(5) 0.7210(6) 0.135(6) Uani 1 1 d . . .
H30A H 0.3141 -0.0310 0.6889 0.202 Uiso 1 1 calc R . .
H30B H 0.3386 -0.0448 0.7493 0.202 Uiso 1 1 calc R . .
H30C H 0.3698 -0.0186 0.7196 0.202 Uiso 1 1 calc R . .
C31 C 0.5211(2) 0.2976(6) 0.7581(3) 0.073(2) Uani 1 1 d . . .
H31A H 0.5257 0.3240 0.7300 0.110 Uiso 1 1 calc R . .
H31B H 0.5249 0.2382 0.7566 0.110 Uiso 1 1 calc R . .
H31C H 0.5445 0.3186 0.7907 0.110 Uiso 1 1 calc R . .
C32 C 0.4898(3) 0.4657(5) 0.7532(3) 0.071(2) Uani 1 1 d . . .
H32A H 0.5192 0.4626 0.7842 0.106 Uiso 1 1 calc R . .
H32B H 0.4738 0.5176 0.7527 0.106 Uiso 1 1 calc R . .
H32C H 0.4969 0.4627 0.7232 0.106 Uiso 1 1 calc R . .
C33 C 0.2109(2) 0.3800(4) 0.7228(3) 0.0461(13) Uani 1 1 d . . .
H33 H 0.2071 0.3872 0.6886 0.055 Uiso 1 1 calc R . .
C34 C 0.1704(2) 0.3774(4) 0.7319(3) 0.0516(15) Uani 1 1 d . . .
C35 C 0.1755(2) 0.3649(5) 0.7810(3) 0.0617(18) Uani 1 1 d . . .
C36 C 0.2216(2) 0.3598(5) 0.8204(3) 0.0581(17) Uani 1 1 d . . .
C37 C 0.2601(2) 0.3654(3) 0.8079(2) 0.0437(13) Uani 1 1 d . . .
C38 C 0.3072(2) 0.3640(3) 0.8460(2) 0.0416(12) Uani 1 1 d . . .
C39 C 0.3162(3) 0.3580(5) 0.8980(3) 0.0582(17) Uani 1 1 d . . .
C40 C 0.3633(3) 0.3617(6) 0.9347(3) 0.069(2) Uani 1 1 d . . .
C41 C 0.3989(2) 0.3737(5) 0.9187(2) 0.0563(16) Uani 1 1 d . . .
C42 C 0.3863(2) 0.3751(4) 0.8662(2) 0.0468(13) Uani 1 1 d . . .
H42 H 0.4110 0.3801 0.8553 0.056 Uiso 1 1 calc R . .
C43 C 0.2318(3) 0.3506(7) 0.8738(3) 0.084(3) Uani 1 1 d . . .
H43 H 0.2064 0.3445 0.8834 0.101 Uiso 1 1 calc R . .
C44 C 0.2753(3) 0.3507(7) 0.9094(3) 0.086(3) Uani 1 1 d . . .
H44 H 0.2801 0.3456 0.9440 0.103 Uiso 1 1 calc R . .
C45 C 0.1227(2) 0.3871(5) 0.6869(3) 0.068(2) Uani 1 1 d . . .
H45A H 0.1079 0.3331 0.6767 0.102 Uiso 1 1 calc R . .
H45B H 0.1271 0.4120 0.6582 0.102 Uiso 1 1 calc R . .
H45C H 0.1025 0.4224 0.6967 0.102 Uiso 1 1 calc R . .
C46 C 0.1325(3) 0.3547(7) 0.7928(4) 0.091(3) Uani 1 1 d . . .
H46A H 0.1037 0.3567 0.7610 0.137 Uiso 1 1 calc R . .
H46B H 0.1318 0.3991 0.8154 0.137 Uiso 1 1 calc R . .
H46C H 0.1343 0.3017 0.8096 0.137 Uiso 1 1 calc R . .
C47 C 0.3750(4) 0.3531(9) 0.9913(3) 0.117(4) Uani 1 1 d . . .
H47A H 0.4063 0.3282 1.0088 0.175 Uiso 1 1 calc R . .
H47B H 0.3514 0.3181 0.9956 0.175 Uiso 1 1 calc R . .
H47C H 0.3749 0.4074 1.0058 0.175 Uiso 1 1 calc R . .
C48 C 0.4496(3) 0.3843(7) 0.9555(3) 0.084(3) Uani 1 1 d . . .
H48A H 0.4520 0.4273 0.9801 0.126 Uiso 1 1 calc R . .
H48B H 0.4682 0.3999 0.9367 0.126 Uiso 1 1 calc R . .
H48C H 0.4616 0.3325 0.9735 0.126 Uiso 1 1 calc R . .
C49 C 0.3685(2) 0.3642(4) 0.6044(2) 0.0510(15) Uani 1 1 d . . .
H49 H 0.3372 0.3568 0.6012 0.061 Uiso 1 1 calc R . .
C50 C 0.3962(3) 0.2940(4) 0.6119(2) 0.065(2) Uani 1 1 d . . .
C51 C 0.4423(3) 0.3054(5) 0.6184(2) 0.072(3) Uani 1 1 d . . .
C52 C 0.4592(2) 0.3853(5) 0.6187(2) 0.060(2) Uani 1 1 d . . .
C53 C 0.4277(2) 0.4513(4) 0.6089(2) 0.0442(13) Uani 1 1 d . . .
C54 C 0.4421(2) 0.5338(4) 0.6065(2) 0.0473(14) Uani 1 1 d . . .
C55 C 0.4889(2) 0.5530(6) 0.6167(2) 0.069(2) Uani 1 1 d . . .
C56 C 0.5002(3) 0.6386(7) 0.6155(3) 0.085(3) Uani 1 1 d . . .
C57 C 0.4660(4) 0.6968(6) 0.6054(3) 0.077(3) Uani 1 1 d . . .
C58 C 0.4210(3) 0.6691(5) 0.5951(3) 0.0613(18) Uani 1 1 d . . .
H58 H 0.3972 0.7095 0.5880 0.074 Uiso 1 1 calc R . .
C59 C 0.5069(3) 0.4059(8) 0.6280(3) 0.089(3) Uani 1 1 d . . .
H59 H 0.5291 0.3628 0.6341 0.107 Uiso 1 1 calc R . .
C60 C 0.5214(2) 0.4848(8) 0.6286(3) 0.088(3) Uani 1 1 d . . .
H60 H 0.5538 0.4953 0.6370 0.106 Uiso 1 1 calc R . .
C61 C 0.3746(4) 0.2131(5) 0.6133(3) 0.097(3) Uani 1 1 d . . .
H61A H 0.3630 0.1876 0.5795 0.145 Uiso 1 1 calc R . .
H61B H 0.3483 0.2210 0.6229 0.145 Uiso 1 1 calc R . .
H61C H 0.3983 0.1774 0.6383 0.145 Uiso 1 1 calc R . .
C62 C 0.4734(4) 0.2319(7) 0.6233(4) 0.118(5) Uani 1 1 d . . .
H62A H 0.4590 0.1828 0.6303 0.177 Uiso 1 1 calc R . .
H62B H 0.5045 0.2409 0.6514 0.177 Uiso 1 1 calc R . .
H62C H 0.4770 0.2244 0.5914 0.177 Uiso 1 1 calc R . .
C63 C 0.5518(4) 0.6575(10) 0.6253(4) 0.132(6) Uani 1 1 d . . .
H63A H 0.5571 0.6416 0.5954 0.198 Uiso 1 1 calc R . .
H63B H 0.5732 0.6265 0.6551 0.198 Uiso 1 1 calc R . .
H63C H 0.5579 0.7163 0.6316 0.198 Uiso 1 1 calc R . .
C64 C 0.4748(5) 0.7870(7) 0.6044(4) 0.121(5) Uani 1 1 d . . .
H64A H 0.5030 0.8021 0.6348 0.182 Uiso 1 1 calc R . .
H64B H 0.4476 0.8175 0.6040 0.182 Uiso 1 1 calc R . .
H64C H 0.4795 0.8003 0.5738 0.182 Uiso 1 1 calc R . .
C65 C 0.3408(2) 0.4532(4) 0.4804(2) 0.0508(15) Uani 1 1 d . . .
H65 H 0.3485 0.4054 0.5011 0.061 Uiso 1 1 calc R . .
C66 C 0.3369(2) 0.4455(5) 0.4301(3) 0.0583(17) Uani 1 1 d . . .
C67 C 0.3277(3) 0.5161(5) 0.4005(3) 0.0620(18) Uani 1 1 d . . .
C68 C 0.3204(3) 0.5906(5) 0.4208(3) 0.0608(18) Uani 1 1 d . . .
C69 C 0.3231(2) 0.5896(4) 0.4709(2) 0.0504(15) Uani 1 1 d . . .
C70 C 0.3109(3) 0.6616(5) 0.4915(3) 0.0585(17) Uani 1 1 d . . .
C71 C 0.2992(3) 0.7355(5) 0.4639(3) 0.077(2) Uani 1 1 d . . .
C72 C 0.2853(4) 0.8030(6) 0.4850(4) 0.092(3) Uani 1 1 d . . .
C73 C 0.2837(3) 0.7934(6) 0.5317(4) 0.084(3) Uani 1 1 d . . .
C74 C 0.2960(3) 0.7163(5) 0.5557(3) 0.069(2) Uani 1 1 d . . .
H74 H 0.2938 0.7095 0.5873 0.083 Uiso 1 1 calc R . .
C75 C 0.3425(3) 0.3623(6) 0.4124(3) 0.074(2) Uani 1 1 d . . .
H75A H 0.3184 0.3536 0.3777 0.110 Uiso 1 1 calc R . .
H75B H 0.3389 0.3210 0.4352 0.110 Uiso 1 1 calc R . .
H75C H 0.3739 0.3573 0.4127 0.110 Uiso 1 1 calc R . .
C76 C 0.3242(4) 0.5144(7) 0.3464(3) 0.088(3) Uani 1 1 d . . .
H76A H 0.3347 0.4609 0.3396 0.131 Uiso 1 1 calc R . .
H76B H 0.3442 0.5576 0.3424 0.131 Uiso 1 1 calc R . .
H76C H 0.2914 0.5237 0.3222 0.131 Uiso 1 1 calc R . .
C77 C 0.2762(6) 0.8856(7) 0.4581(5) 0.134(5) Uani 1 1 d . . .
H77A H 0.2456 0.9069 0.4545 0.201 Uiso 1 1 calc R . .
H77B H 0.2759 0.8789 0.4242 0.201 Uiso 1 1 calc R . .
H77C H 0.3012 0.9241 0.4781 0.201 Uiso 1 1 calc R . .
C78 C 0.2691(5) 0.8613(6) 0.5585(4) 0.108(4) Uani 1 1 d . . .
H78A H 0.2944 0.9019 0.5722 0.162 Uiso 1 1 calc R . .
H78B H 0.2631 0.8376 0.5865 0.162 Uiso 1 1 calc R . .
H78C H 0.2403 0.8879 0.5341 0.162 Uiso 1 1 calc R . .
C79 C 0.1810(2) 0.6164(6) 0.5026(2) 0.067(2) Uani 1 1 d . . .
H79 H 0.1903 0.5616 0.5131 0.080 Uiso 1 1 calc R . .
C80 C 0.1820(3) 0.6433(7) 0.4565(3) 0.084(3) Uani 1 1 d . . .
C81 C 0.1668(4) 0.7208(9) 0.4404(3) 0.105(4) Uani 1 1 d . . .
C82 C 0.1551(4) 0.7728(8) 0.4720(4) 0.109(4) Uani 1 1 d . . .
C83 C 0.1566(3) 0.7421(6) 0.5181(3) 0.076(2) Uani 1 1 d . . .
C84 C 0.1459(3) 0.7924(6) 0.5522(3) 0.081(3) Uani 1 1 d . . .
C85 C 0.1358(4) 0.8761(8) 0.5421(4) 0.113(4) Uani 1 1 d . . .
C86 C 0.1275(4) 0.9238(7) 0.5784(4) 0.108(4) Uani 1 1 d . . .
C87 C 0.1291(3) 0.8869(6) 0.6221(4) 0.084(3) Uani 1 1 d . . .
C88 C 0.1378(3) 0.8023(5) 0.6276(3) 0.068(2) Uani 1 1 d . . .
H88 H 0.1378 0.7768 0.6572 0.082 Uiso 1 1 calc R . .
C89 C 0.1442(6) 0.8610(10) 0.4634(6) 0.155(7) Uani 1 1 d . . .
H89 H 0.1448 0.8863 0.4341 0.186 Uiso 1 1 calc R . .
C90 C 0.1333(6) 0.9069(10) 0.4958(5) 0.159(7) Uani 1 1 d . . .
H90 H 0.1235 0.9621 0.4868 0.191 Uiso 1 1 calc R . .
C91 C 0.1973(3) 0.5845(8) 0.4265(3) 0.093(3) Uani 1 1 d . . .
H91A H 0.1694 0.5617 0.3985 0.140 Uiso 1 1 calc R . .
H91B H 0.2155 0.5400 0.4488 0.140 Uiso 1 1 calc R . .
H91C H 0.2168 0.6133 0.4126 0.140 Uiso 1 1 calc R . .
C92 C 0.1644(5) 0.7519(10) 0.3891(4) 0.138(6) Uani 1 1 d . . .
H92A H 0.1600 0.7053 0.3661 0.207 Uiso 1 1 calc R . .
H92B H 0.1938 0.7803 0.3946 0.207 Uiso 1 1 calc R . .
H92C H 0.1378 0.7899 0.3738 0.207 Uiso 1 1 calc R . .
C93 C 0.1202(7) 1.0177(8) 0.5717(6) 0.159(7) Uani 1 1 d . . .
H93A H 0.0975 1.0298 0.5368 0.239 Uiso 1 1 calc R . .
H93B H 0.1504 1.0442 0.5783 0.239 Uiso 1 1 calc R . .
H93C H 0.1082 1.0384 0.5958 0.239 Uiso 1 1 calc R . .
C94 C 0.1210(4) 0.9317(7) 0.6631(4) 0.102(3) Uani 1 1 d . . .
H94A H 0.1504 0.9584 0.6861 0.154 Uiso 1 1 calc R . .
H94B H 0.1110 0.8928 0.6824 0.154 Uiso 1 1 calc R . .
H94C H 0.0965 0.9733 0.6476 0.154 Uiso 1 1 calc R . .
C95 C 0.0605(2) 0.6175(7) 0.5022(3) 0.084(3) Uani 1 1 d . . .
H95 H 0.0775 0.6226 0.4817 0.101 Uiso 1 1 calc R . .
C96 C 0.0116(3) 0.6136(7) 0.4777(3) 0.090(3) Uani 1 1 d . . .
C97 C -0.0133(3) 0.6079(7) 0.5076(4) 0.093(3) Uani 1 1 d . . .
C98 C 0.0108(2) 0.6059(6) 0.5607(3) 0.077(2) Uani 1 1 d . . .
C99 C 0.0606(2) 0.6083(6) 0.5816(3) 0.066(2) Uani 1 1 d . . .
C100 C 0.0877(2) 0.6052(5) 0.6362(3) 0.0588(17) Uani 1 1 d . . .
C101 C 0.0647(3) 0.5988(6) 0.6684(3) 0.071(2) Uani 1 1 d . . .
C102 C 0.0930(3) 0.5935(5) 0.7219(3) 0.072(2) Uani 1 1 d . . .
C103 C 0.1415(3) 0.5930(5) 0.7390(3) 0.0600(17) Uani 1 1 d . . .
C104 C 0.1605(2) 0.6008(5) 0.7029(2) 0.0554(16) Uani 1 1 d . . .
H104 H 0.1939 0.6019 0.7151 0.066 Uiso 1 1 calc R . .
C105 C -0.0110(3) 0.6007(7) 0.5939(5) 0.099(3) Uani 1 1 d . . .
H105 H -0.0444 0.5990 0.5805 0.119 Uiso 1 1 calc R . .
C106 C 0.0149(3) 0.5980(7) 0.6455(4) 0.091(3) Uani 1 1 d . . .
H106 H -0.0014 0.5955 0.6670 0.110 Uiso 1 1 calc R . .
C107 C -0.0117(3) 0.6173(8) 0.4200(3) 0.105(4) Uani 1 1 d . . .
H10G H -0.0343 0.5722 0.4068 0.158 Uiso 1 1 calc R . .
H10H H 0.0124 0.6125 0.4067 0.158 Uiso 1 1 calc R . .
H10I H -0.0282 0.6698 0.4091 0.158 Uiso 1 1 calc R . .
C108 C -0.0671(3) 0.6067(10) 0.4818(5) 0.143(6) Uani 1 1 d . . .
H10D H -0.0792 0.6615 0.4835 0.214 Uiso 1 1 calc R . .
H10E H -0.0790 0.5673 0.4992 0.214 Uiso 1 1 calc R . .
H10F H -0.0776 0.5906 0.4460 0.214 Uiso 1 1 calc R . .
C109 C 0.0707(4) 0.5887(8) 0.7599(4) 0.107(4) Uani 1 1 d . . .
H10A H 0.0948 0.5726 0.7935 0.161 Uiso 1 1 calc R . .
H10B H 0.0454 0.5478 0.7483 0.161 Uiso 1 1 calc R . .
H10C H 0.0578 0.6424 0.7625 0.161 Uiso 1 1 calc R . .
C110 C 0.1752(3) 0.5848(6) 0.7946(3) 0.081(3) Uani 1 1 d . . .
H11A H 0.1721 0.6327 0.8135 0.122 Uiso 1 1 calc R . .
H11B H 0.2076 0.5813 0.7977 0.122 Uiso 1 1 calc R . .
H11C H 0.1677 0.5349 0.8088 0.122 Uiso 1 1 calc R . .
C111 C 0.2017(8) 0.1451(9) 0.8262(8) 0.172(8) Uani 1 1 d . . .
C112 C 0.2057(5) 0.1249(9) 0.8755(5) 0.131(5) Uani 1 1 d . . .
H11G H 0.1742 0.1235 0.8753 0.197 Uiso 1 1 calc R . .
H11H H 0.2250 0.1663 0.9000 0.197 Uiso 1 1 calc R . .
H11I H 0.2206 0.0710 0.8854 0.197 Uiso 1 1 calc R . .
C113 C 0.1726(9) 0.4548(9) 0.9327(7) 0.161(8) Uani 1 1 d . . .
C114 C 0.2111(8) 0.4297(8) 0.9843(7) 0.194(10) Uani 1 1 d . . .
H11M H 0.2390 0.4643 0.9922 0.291 Uiso 1 1 calc R . .
H11N H 0.2196 0.3721 0.9831 0.291 Uiso 1 1 calc R . .
H11O H 0.1996 0.4367 1.0108 0.291 Uiso 1 1 calc R . .
C115 C 0.1901(4) 0.8050(7) 0.7751(4) 0.103(3) Uani 1 1 d . . .
H11D H 0.1975 0.8056 0.7453 0.154 Uiso 1 1 calc R . .
H11E H 0.1585 0.7821 0.7655 0.154 Uiso 1 1 calc R . .
H11F H 0.2133 0.7713 0.8021 0.154 Uiso 1 1 calc R . .
C116 C 0.1914(5) 0.6173(9) 0.2924(4) 0.111(4) Uani 1 1 d . . .
C117 C 0.4408(5) 0.6170(18) 0.4677(5) 0.252(15) Uani 1 1 d . . .
H11J H 0.4273 0.6654 0.4767 0.377 Uiso 1 1 calc R . .
H11K H 0.4333 0.5679 0.4825 0.377 Uiso 1 1 calc R . .
H11L H 0.4276 0.6115 0.4305 0.377 Uiso 1 1 calc R . .
C118 C 0.5083(6) 0.3738(19) 0.5124(5) 0.258(15) Uani 1 1 d . . .
C119 C 0.4055(7) 0.8896(11) 0.4430(8) 0.161(7) Uani 1 1 d . . .
C120 C 0.4085(8) 0.6124(13) 0.8978(7) 0.207(10) Uani 1 1 d . . .
H11P H 0.4164 0.6681 0.8913 0.311 Uiso 1 1 calc R . .
H11Q H 0.3782 0.5962 0.8707 0.311 Uiso 1 1 calc R . .
H11R H 0.4331 0.5743 0.8986 0.311 Uiso 1 1 calc R . .
C163 C 0.3102(3) 0.6690(6) 0.3950(3) 0.079(3) Uani 1 1 d . . .
H163 H 0.3091 0.6727 0.3616 0.095 Uiso 1 1 calc R . .
C211 C 0.3024(3) 0.7365(5) 0.4167(3) 0.085(3) Uani 1 1 d . . .
H211 H 0.2988 0.7874 0.3994 0.102 Uiso 1 1 calc R . .
O5 O 0.1131(3) 0.1633(5) 0.6747(3) 0.223(6) Uiso 1 1 d R . .
O2 O 0.4843(3) 0.5027(5) 0.8732(3) 0.257(8) Uiso 1 1 d R . .
O4 O 0.3898(7) -0.0364(12) 0.6161(7) 0.269(8) Uiso 1 1 d . . .
O1 O 0.3075(8) 0.4490(14) 1.0508(9) 0.316(10) Uiso 1 1 d . . .
O3 O 0.4460(10) 0.9953(18) 0.5943(11) 0.361(13) Uiso 1 1 d . . .
O6 O 0.0007(9) 0.4035(16) 0.7103(9) 0.332(11) Uiso 1 1 d . . .
O8 O 0.0745(15) 0.568(3) 0.3361(16) 0.51(2) Uiso 1 1 d . . .
O7 O -0.0642(9) 0.6364(16) 0.7147(10) 0.348(12) Uiso 1 1 d . . .

loop_
_atom_site_aniso_label
_atom_site_aniso_U_11
_atom_site_aniso_U_22
_atom_site_aniso_U_33
_atom_site_aniso_U_23
_atom_site_aniso_U_13
_atom_site_aniso_U_12
Mo1 0.0283(2) 0.0275(2) 0.0559(3) -0.00619(19) 0.0210(2) -0.00556(16)
Mo2 0.0437(3) 0.0808(4) 0.0458(3) -0.0244(3) 0.0155(2) -0.0217(3)
Ni1 0.0355(3) 0.0296(3) 0.0394(4) 0.0041(3) 0.0175(3) 0.0031(3)
Ni2 0.0364(4) 0.0454(4) 0.0412(4) 0.0106(3) 0.0234(3) 0.0097(3)
Ni3 0.0276(3) 0.0934(7) 0.0348(4) 0.0010(4) 0.0104(3) 0.0076(4)
N1 0.042(2) 0.033(2) 0.040(2) 0.0028(18) 0.018(2) -0.0005(18)
N2 0.042(3) 0.047(3) 0.052(3) 0.010(2) 0.029(2) 0.008(2)
N3 0.033(2) 0.066(3) 0.038(2) 0.007(2) 0.015(2) 0.006(2)
N4 0.053(3) 0.046(3) 0.104(5) 0.021(3) 0.036(3) 0.001(2)
N5 0.065(4) 0.042(4) 0.288(14) -0.018(6) 0.083(7) 0.001(3)
N6 0.052(3) 0.071(4) 0.095(5) -0.036(4) 0.037(3) -0.020(3)
N7 0.096(5) 0.091(5) 0.098(5) -0.054(4) 0.069(5) -0.044(4)
N8 0.033(3) 0.069(4) 0.146(7) -0.051(4) 0.002(4) -0.007(3)
N9 0.041(2) 0.036(2) 0.042(3) 0.0040(19) 0.016(2) -0.0031(19)
N10 0.033(2) 0.072(3) 0.033(2) 0.010(2) 0.0135(19) 0.003(2)
N11 0.027(2) 0.096(5) 0.037(3) -0.009(3) 0.009(2) -0.002(3)
N12 0.050(4) 0.214(11) 0.045(4) -0.019(5) 0.008(3) 0.001(5)
N13 0.107(8) 0.195(13) 0.167(11) -0.096(10) 0.013(7) -0.065(8)
N14 0.167(10) 0.126(8) 0.186(11) -0.064(8) 0.133(9) -0.085(8)
N15 0.183(12) 0.077(6) 0.124(9) -0.018(6) 0.051(8) -0.028(7)
N16 0.116(7) 0.111(7) 0.095(6) -0.024(5) 0.059(5) 0.018(5)
N17 0.038(2) 0.032(2) 0.047(3) 0.0063(19) 0.018(2) 0.0035(18)
N18 0.047(3) 0.028(2) 0.040(2) 0.0029(18) 0.018(2) 0.0066(18)
N19 0.043(2) 0.029(2) 0.041(2) 0.0067(18) 0.017(2) 0.0038(18)
N20 0.036(2) 0.041(2) 0.038(2) 0.0003(19) 0.0163(19) 0.0011(18)
N21 0.036(2) 0.044(3) 0.039(2) 0.001(2) 0.0125(19) 0.0084(19)
N22 0.052(3) 0.049(3) 0.049(3) -0.006(2) 0.034(2) -0.008(2)
N23 0.042(3) 0.057(3) 0.044(3) 0.012(2) 0.027(2) 0.007(2)
N24 0.060(3) 0.060(3) 0.056(3) 0.022(3) 0.037(3) 0.023(3)
N25 0.040(3) 0.110(5) 0.041(3) 0.017(3) 0.017(2) 0.023(3)
N26 0.044(3) 0.097(5) 0.047(3) 0.016(3) 0.018(2) 0.023(3)
N27 0.028(2) 0.119(5) 0.046(3) -0.015(3) 0.006(2) 0.008(3)
N28 0.039(3) 0.079(4) 0.048(3) -0.011(3) 0.024(2) -0.006(2)
N29 0.83(6) 0.115(11) 0.39(3) 0.022(14) 0.53(4) 0.04(2)
N30 0.38(3) 0.170(14) 0.102(9) 0.011(9) 0.118(14) 0.035(15)
N31 0.33(2) 0.128(10) 0.127(10) 0.017(8) 0.135(13) 0.012(12)
N32 0.093(8) 0.78(5) 0.087(8) -0.119(16) 0.050(7) -0.126(17)
N33 0.209(19) 0.41(4) 0.124(13) -0.046(17) 0.037(13) -0.10(2)
C1 0.030(2) 0.039(3) 0.028(2) -0.002(2) 0.0108(19) -0.004(2)
C2 0.033(2) 0.033(3) 0.050(3) 0.007(2) 0.022(2) 0.001(2)
C3 0.031(3) 0.045(3) 0.038(3) 0.005(2) 0.019(2) 0.007(2)
C4 0.040(3) 0.031(3) 0.080(4) 0.012(3) 0.025(3) 0.001(2)
C5 0.048(4) 0.035(3) 0.160(9) -0.022(4) 0.047(5) -0.007(3)
C6 0.044(3) 0.042(3) 0.076(4) -0.018(3) 0.034(3) -0.010(3)
C7 0.061(4) 0.057(4) 0.082(5) -0.040(4) 0.049(4) -0.024(3)
C8 0.030(3) 0.044(3) 0.098(5) -0.027(3) 0.016(3) -0.014(2)
C9 0.044(3) 0.038(3) 0.045(3) -0.004(2) 0.021(3) -0.010(2)
C10 0.034(3) 0.083(5) 0.026(3) 0.000(3) 0.010(2) 0.007(3)
C11 0.028(3) 0.094(5) 0.028(3) -0.013(3) 0.008(2) -0.017(3)
C12 0.040(3) 0.142(8) 0.042(4) -0.023(4) 0.015(3) -0.008(4)
C13 0.069(6) 0.126(9) 0.111(8) -0.059(7) 0.017(5) -0.031(6)
C14 0.082(6) 0.096(7) 0.110(7) -0.038(6) 0.063(6) -0.049(5)
C15 0.110(7) 0.068(6) 0.081(6) -0.024(5) 0.035(5) -0.032(5)
C16 0.074(5) 0.097(6) 0.056(4) -0.018(4) 0.027(4) 0.001(5)
C17 0.052(3) 0.032(3) 0.053(3) 0.007(2) 0.026(3) 0.003(2)
C18 0.073(4) 0.034(3) 0.075(5) 0.001(3) 0.039(4) -0.005(3)
C19 0.103(6) 0.033(3) 0.107(6) 0.002(4) 0.069(5) 0.009(4)
C20 0.070(4) 0.037(3) 0.066(4) 0.015(3) 0.041(4) 0.015(3)
C21 0.048(3) 0.035(3) 0.043(3) 0.011(2) 0.023(3) 0.011(2)
C22 0.041(3) 0.042(3) 0.035(3) 0.003(2) 0.016(2) 0.010(2)
C23 0.041(3) 0.063(4) 0.034(3) 0.012(3) 0.014(2) 0.018(3)
C24 0.035(3) 0.078(5) 0.038(3) 0.002(3) 0.015(2) 0.005(3)
C25 0.040(3) 0.068(4) 0.038(3) -0.012(3) 0.017(2) -0.009(3)
C26 0.041(3) 0.048(3) 0.047(3) -0.010(3) 0.024(3) -0.008(2)
C27 0.089(5) 0.045(4) 0.083(5) 0.021(3) 0.054(5) 0.034(4)
C28 0.057(4) 0.063(4) 0.071(5) 0.020(4) 0.033(4) 0.030(3)
C29 0.105(7) 0.043(4) 0.132(8) -0.009(5) 0.069(6) -0.022(4)
C30 0.178(12) 0.038(4) 0.264(17) -0.018(7) 0.166(13) 0.002(6)
C31 0.039(3) 0.105(6) 0.078(5) 0.008(5) 0.026(3) 0.013(4)
C32 0.060(4) 0.100(6) 0.070(5) -0.025(4) 0.044(4) -0.029(4)
C33 0.041(3) 0.043(3) 0.055(3) 0.004(3) 0.021(3) 0.000(2)
C34 0.041(3) 0.052(4) 0.059(4) -0.005(3) 0.019(3) -0.005(3)
C35 0.047(4) 0.075(5) 0.071(5) -0.004(4) 0.032(3) -0.009(3)
C36 0.054(4) 0.068(4) 0.060(4) -0.003(3) 0.032(3) -0.014(3)
C37 0.052(3) 0.037(3) 0.049(3) 0.002(2) 0.028(3) -0.002(2)
C38 0.051(3) 0.034(3) 0.044(3) 0.002(2) 0.023(3) -0.002(2)
C39 0.059(4) 0.075(5) 0.047(4) 0.006(3) 0.028(3) 0.000(3)
C40 0.070(5) 0.098(6) 0.038(3) 0.002(4) 0.021(3) 0.005(4)
C41 0.051(4) 0.069(4) 0.044(3) -0.001(3) 0.015(3) 0.012(3)
C42 0.045(3) 0.045(3) 0.048(3) 0.004(3) 0.018(3) 0.012(2)
C43 0.066(5) 0.133(8) 0.063(5) 0.004(5) 0.038(4) -0.021(5)
C44 0.081(6) 0.140(8) 0.051(4) 0.003(5) 0.041(4) -0.024(6)
C45 0.041(3) 0.079(5) 0.078(5) 0.000(4) 0.020(3) -0.003(3)
C46 0.054(4) 0.136(9) 0.096(7) -0.012(6) 0.043(5) -0.028(5)
C47 0.088(7) 0.218(14) 0.044(4) 0.003(6) 0.026(4) -0.011(8)
C48 0.065(5) 0.132(8) 0.045(4) -0.008(4) 0.014(4) 0.017(5)
C49 0.054(4) 0.046(3) 0.041(3) 0.001(3) 0.009(3) 0.002(3)
C50 0.090(6) 0.047(4) 0.034(3) 0.000(3) 0.001(3) 0.010(4)
C51 0.085(6) 0.069(5) 0.034(3) -0.007(3) -0.003(3) 0.047(4)
C52 0.049(3) 0.081(5) 0.034(3) -0.015(3) 0.002(3) 0.033(3)
C53 0.040(3) 0.057(4) 0.035(3) -0.008(2) 0.014(2) 0.013(3)
C54 0.037(3) 0.072(4) 0.040(3) -0.016(3) 0.022(2) -0.008(3)
C55 0.036(3) 0.135(7) 0.040(3) -0.030(4) 0.022(3) -0.016(4)
C56 0.076(5) 0.151(9) 0.042(4) -0.039(5) 0.039(4) -0.070(6)
C57 0.093(6) 0.095(6) 0.054(4) -0.023(4) 0.042(4) -0.044(5)
C58 0.084(5) 0.061(4) 0.054(4) -0.007(3) 0.043(4) -0.020(4)
C59 0.043(4) 0.162(10) 0.048(4) -0.035(5) 0.006(3) 0.045(5)
C60 0.032(3) 0.178(11) 0.050(4) -0.041(6) 0.012(3) 0.001(5)
C61 0.152(9) 0.046(4) 0.055(5) 0.002(4) 0.008(5) 0.009(5)
C62 0.134(9) 0.101(7) 0.078(6) -0.009(5) 0.004(6) 0.085(7)
C63 0.090(7) 0.255(16) 0.073(6) -0.061(8) 0.055(5) -0.105(9)
C64 0.171(11) 0.123(9) 0.074(6) -0.017(6) 0.056(7) -0.097(9)
C65 0.044(3) 0.069(4) 0.046(3) 0.007(3) 0.026(3) 0.006(3)
C66 0.050(4) 0.086(5) 0.050(4) -0.003(3) 0.033(3) -0.004(3)
C67 0.059(4) 0.093(5) 0.048(4) 0.003(4) 0.035(3) -0.008(4)
C68 0.060(4) 0.086(5) 0.049(4) 0.017(4) 0.035(3) 0.004(4)
C69 0.044(3) 0.068(4) 0.048(3) 0.012(3) 0.029(3) 0.003(3)
C70 0.066(4) 0.062(4) 0.057(4) 0.023(3) 0.035(3) 0.014(3)
C71 0.097(6) 0.076(5) 0.068(5) 0.036(4) 0.045(5) 0.026(5)
C72 0.134(9) 0.074(6) 0.078(6) 0.041(5) 0.054(6) 0.046(6)
C73 0.094(6) 0.081(6) 0.083(6) 0.034(5) 0.044(5) 0.045(5)
C74 0.087(5) 0.068(5) 0.064(4) 0.028(4) 0.044(4) 0.040(4)
C75 0.076(5) 0.102(6) 0.057(4) -0.005(4) 0.042(4) 0.004(4)
C76 0.110(7) 0.115(8) 0.059(5) 0.009(5) 0.056(5) 0.008(6)
C77 0.225(16) 0.079(7) 0.110(9) 0.057(6) 0.083(10) 0.058(8)
C78 0.149(10) 0.084(7) 0.098(7) 0.033(6) 0.058(7) 0.068(7)
C79 0.041(3) 0.116(7) 0.040(3) 0.007(4) 0.014(3) 0.014(4)
C80 0.062(5) 0.149(9) 0.044(4) 0.019(5) 0.028(4) 0.035(5)
C81 0.089(6) 0.177(11) 0.056(5) 0.051(6) 0.036(5) 0.057(7)
C82 0.104(7) 0.163(11) 0.073(6) 0.060(7) 0.048(5) 0.076(7)
C83 0.067(5) 0.114(7) 0.051(4) 0.031(4) 0.030(4) 0.039(5)
C84 0.073(5) 0.114(7) 0.060(4) 0.039(5) 0.034(4) 0.049(5)
C85 0.130(9) 0.128(9) 0.101(8) 0.059(7) 0.068(7) 0.077(8)
C86 0.128(9) 0.108(8) 0.111(8) 0.053(7) 0.072(7) 0.064(7)
C87 0.087(6) 0.093(6) 0.078(6) 0.019(5) 0.039(5) 0.037(5)
C88 0.060(4) 0.089(6) 0.060(4) 0.015(4) 0.029(4) 0.020(4)
C89 0.210(16) 0.165(13) 0.135(11) 0.098(10) 0.117(12) 0.109(12)
C90 0.238(17) 0.164(13) 0.127(10) 0.086(10) 0.127(12) 0.138(13)
C91 0.070(5) 0.166(10) 0.052(4) 0.002(5) 0.034(4) 0.026(6)
C92 0.151(11) 0.208(15) 0.083(7) 0.074(9) 0.076(7) 0.088(10)
C93 0.248(19) 0.118(10) 0.159(13) 0.079(9) 0.132(14) 0.098(12)
C94 0.134(9) 0.089(7) 0.098(7) 0.006(6) 0.062(7) 0.024(6)
C95 0.037(4) 0.144(9) 0.062(5) -0.021(5) 0.012(3) 0.012(4)
C96 0.040(4) 0.134(8) 0.074(5) -0.024(5) 0.003(4) 0.012(4)
C97 0.029(3) 0.131(8) 0.100(7) -0.038(6) 0.010(4) -0.004(4)
C98 0.030(3) 0.108(7) 0.088(6) -0.029(5) 0.020(3) -0.008(4)
C99 0.031(3) 0.101(6) 0.063(4) -0.014(4) 0.018(3) -0.003(3)
C100 0.038(3) 0.080(5) 0.064(4) -0.020(4) 0.027(3) -0.006(3)
C101 0.056(4) 0.090(6) 0.084(5) -0.019(4) 0.046(4) -0.013(4)
C102 0.077(5) 0.081(5) 0.081(5) -0.021(4) 0.055(5) -0.022(4)
C103 0.071(4) 0.062(4) 0.061(4) -0.016(3) 0.041(4) -0.016(3)
C104 0.048(3) 0.075(5) 0.045(3) -0.008(3) 0.021(3) -0.009(3)
C105 0.043(4) 0.131(9) 0.135(9) -0.036(7) 0.049(5) -0.016(5)
C106 0.056(5) 0.127(8) 0.112(8) -0.028(6) 0.056(5) -0.016(5)
C107 0.050(5) 0.167(11) 0.065(5) -0.021(6) -0.009(4) 0.019(6)
C108 0.029(4) 0.227(16) 0.144(11) -0.070(11) 0.008(5) 0.003(6)
C109 0.106(8) 0.150(10) 0.103(7) -0.025(7) 0.081(7) -0.027(7)
C110 0.103(7) 0.098(6) 0.051(4) -0.017(4) 0.039(4) -0.041(5)
C111 0.30(2) 0.100(10) 0.227(19) -0.019(11) 0.22(2) -0.021(12)
C112 0.149(12) 0.146(12) 0.122(10) -0.011(9) 0.081(10) -0.026(9)
C113 0.30(3) 0.102(10) 0.132(13) 0.006(9) 0.144(16) -0.001(12)
C114 0.39(3) 0.074(8) 0.178(16) 0.015(9) 0.18(2) -0.019(13)
C115 0.100(8) 0.123(9) 0.091(7) -0.008(7) 0.045(6) 0.007(7)
C116 0.155(11) 0.118(10) 0.082(7) 0.012(7) 0.071(8) 0.003(8)
C117 0.083(8) 0.60(5) 0.098(9) -0.121(17) 0.060(8) -0.095(16)
C118 0.112(11) 0.62(5) 0.060(7) -0.086(14) 0.049(8) -0.100(19)
C119 0.168(16) 0.143(13) 0.134(14) -0.021(12) 0.026(13) -0.037(11)
C120 0.27(3) 0.20(2) 0.149(16) 0.100(15) 0.085(17) 0.070(18)
C163 0.088(6) 0.110(7) 0.049(4) 0.034(4) 0.036(4) -0.001(5)
C211 0.115(7) 0.085(6) 0.068(5) 0.040(5) 0.053(5) 0.022(5)

loop_
_atom_type_symbol
_atom_type_description
_atom_type_scat_dispersion_real
_atom_type_scat_dispersion_imag
_atom_type_scat_source
C C 0.0033 0.0016 'International Tables Vol C Tables 4.2.6.8 and 6.1.1.4'
H H 0.0000 0.0000 'International Tables Vol C Tables 4.2.6.8 and 6.1.1.4'
N N 0.0061 0.0033 'International Tables Vol C Tables 4.2.6.8 and 6.1.1.4'
O O 0.0106 0.0060 'International Tables Vol C Tables 4.2.6.8 and 6.1.1.4'
Ni Ni 0.3393 1.1124 'International Tables Vol C Tables 4.2.6.8 and 6.1.1.4'
Mo Mo -1.6832 0.6857 'International Tables Vol C Tables 4.2.6.8 and 6.1.1.4'

loop_
_geom_angle_atom_site_label_1
_geom_angle_atom_site_label_2
_geom_angle_atom_site_label_3
_geom_angle
_geom_angle_site_symmetry_1
_geom_angle_site_symmetry_3
_geom_angle_publ_flag
C7 Mo1 C1 69.7(2) . . ?
C7 Mo1 C3 85.3(2) . . ?
C1 Mo1 C3 77.3(2) . . ?
C7 Mo1 C8 106.2(3) . . ?
C1 Mo1 C8 75.9(2) . . ?
C3 Mo1 C8 144.7(2) . . ?
C7 Mo1 C2 138.7(2) . . ?
C1 Mo1 C2 71.28(19) . . ?
C3 Mo1 C2 73.6(2) . . ?
C8 Mo1 C2 76.3(2) . . ?
C7 Mo1 C6 76.8(2) . . ?
C1 Mo1 C6 123.6(2) . . ?
C3 Mo1 C6 143.4(2) . . ?
C8 Mo1 C6 71.7(2) . . ?
C2 Mo1 C6 138.3(2) . . ?
C7 Mo1 C5 75.8(4) . . ?
C1 Mo1 C5 133.5(2) . . ?
C3 Mo1 C5 69.6(3) . . ?
C8 Mo1 C5 145.1(3) . . ?
C2 Mo1 C5 125.7(3) . . ?
C6 Mo1 C5 75.2(3) . . ?
C7 Mo1 C4 147.6(3) . . ?
C1 Mo1 C4 142.7(2) . . ?
C3 Mo1 C4 100.5(2) . . ?
C8 Mo1 C4 87.5(3) . . ?
C2 Mo1 C4 72.5(2) . . ?
C6 Mo1 C4 80.1(3) . . ?
C5 Mo1 C4 76.5(3) . . ?
C14 Mo2 C9 80.5(3) . . ?
C14 Mo2 C12 113.5(4) . . ?
C9 Mo2 C12 144.1(3) . . ?
C14 Mo2 C16 142.3(4) . . ?
C9 Mo2 C16 106.6(3) . . ?
C12 Mo2 C16 82.7(3) . . ?
C14 Mo2 C15 74.8(4) . . ?
C9 Mo2 C15 73.1(3) . . ?
C12 Mo2 C15 141.2(3) . . ?
C16 Mo2 C15 72.3(4) . . ?
C14 Mo2 C13 72.3(4) . . ?
C9 Mo2 C13 144.0(4) . . ?
C12 Mo2 C13 70.4(5) . . ?
C16 Mo2 C13 82.9(4) . . ?
C15 Mo2 C13 77.2(4) . . ?
C14 Mo2 C10 142.9(3) . . ?
C9 Mo2 C10 71.8(2) . . ?
C12 Mo2 C10 79.2(3) . . ?
C16 Mo2 C10 71.1(3) . . ?
C15 Mo2 C10 118.1(3) . . ?
C13 Mo2 C10 142.1(4) . . ?
C14 Mo2 C11 76.3(3) . . ?
C9 Mo2 C11 77.0(2) . . ?
C12 Mo2 C11 75.0(3) . . ?
C16 Mo2 C11 141.3(3) . . ?
C15 Mo2 C11 141.2(3) . . ?
C13 Mo2 C11 117.4(3) . . ?
C10 Mo2 C11 73.8(2) . . ?
N1 Ni1 N9 92.19(18) . . ?
N1 Ni1 N19 171.85(18) . . ?
N9 Ni1 N19 84.62(18) . . ?
N1 Ni1 N20 93.06(18) . . ?
N9 Ni1 N20 93.34(19) . . ?
N19 Ni1 N20 79.67(18) . . ?
N1 Ni1 N17 92.14(18) . . ?
N9 Ni1 N17 92.10(19) . . ?
N19 Ni1 N17 95.47(18) . . ?
N20 Ni1 N17 172.32(18) . . ?
N1 Ni1 N18 90.25(17) . . ?
N9 Ni1 N18 171.27(19) . . ?
N19 Ni1 N18 94.02(17) . . ?
N20 Ni1 N18 94.90(18) . . ?
N17 Ni1 N18 79.43(19) . . ?
N2 Ni2 N10 93.06(19) . . ?
N2 Ni2 N21 97.25(19) . . ?
N10 Ni2 N21 93.4(2) . . ?
N2 Ni2 N22 88.51(19) . . ?
N10 Ni2 N22 172.3(2) . . ?
N21 Ni2 N22 78.9(2) . . ?
N2 Ni2 N24 92.5(2) . . ?
N10 Ni2 N24 96.2(2) . . ?
N21 Ni2 N24 166.0(2) . . ?
N22 Ni2 N24 91.3(2) . . ?
N2 Ni2 N23 171.3(2) . . ?
N10 Ni2 N23 89.51(19) . . ?
N21 Ni2 N23 90.89(19) . . ?
N22 Ni2 N23 90.06(19) . . ?
N24 Ni2 N23 79.0(2) . . ?
N3 Ni3 N28 93.1(2) . . ?
N3 Ni3 N27 172.2(2) . . ?
N28 Ni3 N27 79.6(2) . . ?
N3 Ni3 N25 94.4(2) . . ?
N28 Ni3 N25 169.1(2) . . ?
N27 Ni3 N25 92.4(2) . . ?
N3 Ni3 N11 91.4(2) . . ?
N28 Ni3 N11 94.3(2) . . ?
N27 Ni3 N11 92.0(2) . . ?
N25 Ni3 N11 93.3(2) . . ?
N3 Ni3 N26 89.8(2) . . ?
N28 Ni3 N26 93.2(2) . . ?
N27 Ni3 N26 87.7(3) . . ?
N25 Ni3 N26 79.0(3) . . ?
N11 Ni3 N26 172.3(2) . . ?
C1 N1 Ni1 171.9(4) . . ?
C2 N2 Ni2 165.4(5) . . ?
C3 N3 Ni3 171.7(5) . . ?
C9 N9 Ni1 165.2(4) . . ?
C10 N10 Ni2 161.7(5) . . ?
C11 N11 Ni3 166.0(5) . . ?
C33 N17 C37 118.2(5) . . ?
C33 N17 Ni1 128.7(4) . . ?
C37 N17 Ni1 113.2(4) . . ?
C42 N18 C38 118.1(5) . . ?
C42 N18 Ni1 130.0(4) . . ?
C38 N18 Ni1 112.0(4) . . ?
C17 N19 C21 117.9(5) . . ?
C17 N19 Ni1 128.9(4) . . ?
C21 N19 Ni1 112.6(4) . . ?
C26 N20 C22 118.1(5) . . ?
C26 N20 Ni1 128.4(4) . . ?
C22 N20 Ni1 113.5(4) . . ?
C49 N21 C53 117.5(5) . . ?
C49 N21 Ni2 128.9(4) . . ?
C53 N21 Ni2 112.7(4) . . ?
C58 N22 C54 117.9(6) . . ?
C58 N22 Ni2 128.2(5) . . ?
C54 N22 Ni2 113.8(4) . . ?
C65 N23 C69 117.7(5) . . ?
C65 N23 Ni2 129.6(4) . . ?
C69 N23 Ni2 112.7(4) . . ?
C74 N24 C70 117.3(6) . . ?
C74 N24 Ni2 129.2(5) . . ?
C70 N24 Ni2 113.0(4) . . ?
C79 N25 C83 117.9(6) . . ?
C79 N25 Ni3 128.5(6) . . ?
C83 N25 Ni3 113.4(5) . . ?
C88 N26 C84 117.1(7) . . ?
C88 N26 Ni3 130.3(5) . . ?
C84 N26 Ni3 112.5(6) . . ?
C95 N27 C99 117.4(6) . . ?
C95 N27 Ni3 128.9(5) . . ?
C99 N27 Ni3 113.5(4) . . ?
C104 N28 C100 117.3(6) . . ?
C104 N28 Ni3 129.5(4) . . ?
C100 N28 Ni3 113.0(5) . . ?
N1 C1 Mo1 177.5(5) . . ?
N2 C2 Mo1 175.5(5) . . ?
N3 C3 Mo1 179.0(5) . . ?
N4 C4 Mo1 177.3(6) . . ?
N5 C5 Mo1 176.5(6) . . ?
N6 C6 Mo1 176.8(7) . . ?
N7 C7 Mo1 178.5(6) . . ?
N8 C8 Mo1 177.2(6) . . ?
N9 C9 Mo2 177.8(5) . . ?
N10 C10 Mo2 175.0(5) . . ?
N11 C11 Mo2 173.4(6) . . ?
N12 C12 Mo2 177.6(8) . . ?
N13 C13 Mo2 178.0(15) . . ?
N14 C14 Mo2 177.3(12) . . ?
N15 C15 Mo2 179.1(12) . . ?
N16 C16 Mo2 175.8(9) . . ?
N19 C17 C18 124.0(6) . . ?
C19 C18 C17 119.5(6) . . ?
C19 C18 C29 123.6(7) . . ?
C17 C18 C29 116.9(7) . . ?
C18 C19 C20 118.1(6) . . ?
C18 C19 C30 123.3(8) . . ?
C20 C19 C30 118.6(8) . . ?
C21 C20 C19 118.0(6) . . ?
C21 C20 C27 117.0(6) . . ?
C19 C20 C27 125.0(6) . . ?
N19 C21 C20 122.4(6) . . ?
N19 C21 C22 117.1(5) . . ?
C20 C21 C22 120.4(5) . . ?
N20 C22 C23 122.5(6) . . ?
N20 C22 C21 117.0(5) . . ?
C23 C22 C21 120.5(5) . . ?
C22 C23 C24 118.0(6) . . ?
C22 C23 C28 117.3(6) . . ?
C24 C23 C28 124.7(6) . . ?
C25 C24 C23 118.3(5) . . ?
C25 C24 C31 119.7(7) . . ?
C23 C24 C31 122.0(7) . . ?
C24 C25 C26 119.5(6) . . ?
C24 C25 C32 121.8(6) . . ?
C26 C25 C32 118.7(6) . . ?
N20 C26 C25 123.5(6) . . ?
C28 C27 C20 122.7(6) . . ?
C27 C28 C23 121.5(6) . . ?
N17 C33 C34 124.1(6) . . ?
C35 C34 C33 118.4(6) . . ?
C35 C34 C45 123.2(6) . . ?
C33 C34 C45 118.4(6) . . ?
C34 C35 C36 118.4(6) . . ?
C34 C35 C46 120.9(7) . . ?
C36 C35 C46 120.6(7) . . ?
C37 C36 C35 119.1(6) . . ?
C37 C36 C43 116.9(7) . . ?
C35 C36 C43 124.0(7) . . ?
N17 C37 C36 121.6(6) . . ?
N17 C37 C38 116.8(5) . . ?
C36 C37 C38 121.6(6) . . ?
N18 C38 C39 121.6(6) . . ?
N18 C38 C37 118.1(5) . . ?
C39 C38 C37 120.3(6) . . ?
C40 C39 C38 118.6(6) . . ?
C40 C39 C44 124.9(7) . . ?
C38 C39 C44 116.5(7) . . ?
C41 C40 C39 119.0(6) . . ?
C41 C40 C47 120.3(7) . . ?
C39 C40 C47 120.7(7) . . ?
C40 C41 C42 117.6(6) . . ?
C40 C41 C48 122.4(6) . . ?
C42 C41 C48 119.9(7) . . ?
N18 C42 C41 124.9(6) . . ?
C44 C43 C36 122.0(7) . . ?
C43 C44 C39 122.7(7) . . ?
N21 C49 C50 125.5(7) . . ?
C51 C50 C49 117.0(7) . . ?
C51 C50 C61 124.9(8) . . ?
C49 C50 C61 118.1(8) . . ?
C50 C51 C52 119.5(6) . . ?
C50 C51 C62 119.9(9) . . ?
C52 C51 C62 120.6(9) . . ?
C53 C52 C51 118.6(7) . . ?
C53 C52 C59 116.4(8) . . ?
C51 C52 C59 125.0(7) . . ?
N21 C53 C52 121.7(6) . . ?
N21 C53 C54 116.9(5) . . ?
C52 C53 C54 121.4(6) . . ?
N22 C54 C55 122.2(7) . . ?
N22 C54 C53 116.3(5) . . ?
C55 C54 C53 121.5(7) . . ?
C54 C55 C56 117.0(8) . . ?
C54 C55 C60 116.4(8) . . ?
C56 C55 C60 126.5(8) . . ?
C57 C56 C55 119.9(7) . . ?
C57 C56 C63 124.3(10) . . ?
C55 C56 C63 115.7(11) . . ?
C58 C57 C56 116.9(8) . . ?
C58 C57 C64 119.6(11) . . ?
C56 C57 C64 123.5(9) . . ?
N22 C58 C57 125.9(8) . . ?
C60 C59 C52 122.4(7) . . ?
C59 C60 C55 121.8(7) . . ?
N23 C65 C66 124.6(6) . . ?
C67 C66 C65 117.7(7) . . ?
C67 C66 C75 124.7(6) . . ?
C65 C66 C75 117.6(7) . . ?
C66 C67 C68 119.2(6) . . ?
C66 C67 C76 121.6(8) . . ?
C68 C67 C76 119.2(7) . . ?
C69 C68 C67 117.7(7) . . ?
C69 C68 C163 116.4(7) . . ?
C67 C68 C163 126.0(7) . . ?
N23 C69 C68 122.9(6) . . ?
N23 C69 C70 116.9(5) . . ?
C68 C69 C70 120.1(6) . . ?
N24 C70 C71 122.5(7) . . ?
N24 C70 C69 116.4(6) . . ?
C71 C70 C69 121.1(6) . . ?
C211 C71 C70 116.8(8) . . ?
C211 C71 C72 124.6(7) . . ?
C70 C71 C72 118.6(7) . . ?
C73 C72 C71 118.5(7) . . ?
C73 C72 C77 121.6(9) . . ?
C71 C72 C77 119.7(8) . . ?
C72 C73 C74 117.8(8) . . ?
C72 C73 C78 123.8(8) . . ?
C74 C73 C78 118.4(8) . . ?
N24 C74 C73 125.2(7) . . ?
N25 C79 C80 124.5(9) . . ?
C81 C80 C79 117.7(8) . . ?
C81 C80 C91 123.2(8) . . ?
C79 C80 C91 119.0(9) . . ?
C80 C81 C82 119.3(8) . . ?
C80 C81 C92 120.2(10) . . ?
C82 C81 C92 120.5(11) . . ?
C81 C82 C83 119.2(10) . . ?
C81 C82 C89 125.9(9) . . ?
C83 C82 C89 114.7(10) . . ?
N25 C83 C82 121.0(8) . . ?
N25 C83 C84 117.3(7) . . ?
C82 C83 C84 121.8(9) . . ?
N26 C84 C85 122.3(8) . . ?
N26 C84 C83 116.9(8) . . ?
C85 C84 C83 120.9(8) . . ?
C86 C85 C90 123.9(11) . . ?
C86 C85 C84 118.3(9) . . ?
C90 C85 C84 117.8(11) . . ?
C87 C86 C85 119.4(10) . . ?
C87 C86 C93 119.5(11) . . ?
C85 C86 C93 121.0(10) . . ?
C86 C87 C88 117.6(9) . . ?
C86 C87 C94 123.8(9) . . ?
C88 C87 C94 118.6(8) . . ?
N26 C88 C87 125.1(8) . . ?
C90 C89 C82 122.2(10) . . ?
C89 C90 C85 122.3(12) . . ?
N27 C95 C96 124.1(8) . . ?
C97 C96 C95 118.0(8) . . ?
C97 C96 C107 123.4(8) . . ?
C95 C96 C107 118.6(9) . . ?
C96 C97 C98 120.0(7) . . ?
C96 C97 C108 119.2(10) . . ?
C98 C97 C108 120.8(9) . . ?
C97 C98 C99 117.2(8) . . ?
C97 C98 C105 124.4(7) . . ?
C99 C98 C105 118.4(8) . . ?
N27 C99 C98 123.1(7) . . ?
N27 C99 C100 116.7(5) . . ?
C98 C99 C100 120.1(7) . . ?
N28 C100 C101 123.3(7) . . ?
N28 C100 C99 116.6(6) . . ?
C101 C100 C99 120.1(6) . . ?
C100 C101 C106 117.5(8) . . ?
C100 C101 C102 118.0(7) . . ?
C106 C101 C102 124.5(7) . . ?
C103 C102 C101 118.4(6) . . ?
C103 C102 C109 120.2(8) . . ?
C101 C102 C109 121.4(8) . . ?
C102 C103 C104 118.3(7) . . ?
C102 C103 C110 123.4(7) . . ?
C104 C103 C110 118.3(7) . . ?
N28 C104 C103 124.6(6) . . ?
C106 C105 C98 121.2(7) . . ?
C105 C106 C101 122.7(8) . . ?
N29 C111 C112 180(2) . . ?
N30 C113 C114 174.7(19) . . ?
N31 C116 C115 178(2) . 4_575 ?
N32 C118 C117 178(3) 3_666 3_666 ?
N33 C119 C120 175(3) . 4_575 ?
C211 C163 C68 121.9(7) . . ?
C163 C211 C71 123.0(7) . . ?

loop_
_geom_bond_atom_site_label_1
_geom_bond_atom_site_label_2
_geom_bond_distance
_geom_bond_site_symmetry_2
_geom_bond_publ_flag
Mo1 C7 2.125(7) . ?
Mo1 C1 2.131(5) . ?
Mo1 C3 2.147(6) . ?
Mo1 C8 2.146(7) . ?
Mo1 C2 2.155(6) . ?
Mo1 C6 2.152(6) . ?
Mo1 C5 2.160(7) . ?
Mo1 C4 2.161(6) . ?
Mo2 C14 2.136(9) . ?
Mo2 C9 2.147(6) . ?
Mo2 C12 2.147(9) . ?
Mo2 C16 2.147(9) . ?
Mo2 C15 2.139(12) . ?
Mo2 C13 2.155(9) . ?
Mo2 C10 2.170(7) . ?
Mo2 C11 2.183(8) . ?
Ni1 N1 2.023(5) . ?
Ni1 N9 2.053(5) . ?
Ni1 N19 2.078(4) . ?
Ni1 N20 2.085(4) . ?
Ni1 N17 2.086(5) . ?
Ni1 N18 2.099(5) . ?
Ni2 N2 2.041(5) . ?
Ni2 N10 2.047(5) . ?
Ni2 N21 2.079(5) . ?
Ni2 N22 2.080(5) . ?
Ni2 N24 2.081(5) . ?
Ni2 N23 2.089(5) . ?
Ni3 N3 2.024(5) . ?
Ni3 N28 2.075(5) . ?
Ni3 N27 2.073(5) . ?
Ni3 N25 2.081(6) . ?
Ni3 N11 2.084(7) . ?
Ni3 N26 2.116(7) . ?
N1 C1 1.141(7) . ?
N2 C2 1.148(7) . ?
N3 C3 1.141(7) . ?
N4 C4 1.151(8) . ?
N5 C5 1.139(10) . ?
N6 C6 1.145(8) . ?
N7 C7 1.151(9) . ?
N8 C8 1.131(9) . ?
N9 C9 1.140(7) . ?
N10 C10 1.143(8) . ?
N11 C11 1.136(9) . ?
N12 C12 1.164(12) . ?
N13 C13 1.147(12) . ?
N14 C14 1.143(11) . ?
N15 C15 1.149(14) . ?
N16 C16 1.139(11) . ?
N17 C33 1.323(7) . ?
N17 C37 1.356(7) . ?
N18 C42 1.317(8) . ?
N18 C38 1.359(7) . ?
N19 C17 1.310(7) . ?
N19 C21 1.373(7) . ?
N20 C26 1.330(7) . ?
N20 C22 1.344(7) . ?
N21 C49 1.318(8) . ?
N21 C53 1.362(7) . ?
N22 C58 1.322(9) . ?
N22 C54 1.346(8) . ?
N23 C65 1.310(8) . ?
N23 C69 1.355(8) . ?
N24 C74 1.306(9) . ?
N24 C70 1.355(8) . ?
N25 C79 1.309(10) . ?
N25 C83 1.368(11) . ?
N26 C88 1.324(10) . ?
N26 C84 1.371(9) . ?
N27 C95 1.339(10) . ?
N27 C99 1.345(9) . ?
N28 C104 1.321(8) . ?
N28 C100 1.355(8) . ?
N29 C111 1.13(2) . ?
N30 C113 1.19(2) . ?
N31 C116 1.158(16) . ?
N32 C118 1.116(18) 3_666 ?
N33 C119 1.22(2) . ?
C17 C18 1.401(9) . ?
C18 C19 1.368(11) . ?
C18 C29 1.530(11) . ?
C19 C20 1.436(11) . ?
C19 C30 1.494(11) . ?
C20 C21 1.398(8) . ?
C20 C27 1.439(10) . ?
C21 C22 1.430(8) . ?
C22 C23 1.410(8) . ?
C23 C24 1.426(9) . ?
C23 C28 1.438(10) . ?
C24 C25 1.363(10) . ?
C24 C31 1.499(8) . ?
C25 C26 1.396(8) . ?
C25 C32 1.495(9) . ?
C27 C28 1.325(11) . ?
C33 C34 1.398(9) . ?
C34 C35 1.373(10) . ?
C34 C45 1.520(10) . ?
C35 C36 1.415(10) . ?
C35 C46 1.526(10) . ?
C36 C37 1.396(9) . ?
C36 C43 1.444(11) . ?
C37 C38 1.422(9) . ?
C38 C39 1.410(9) . ?
C39 C40 1.409(11) . ?
C39 C44 1.452(10) . ?
C40 C41 1.385(11) . ?
C40 C47 1.523(11) . ?
C41 C42 1.397(9) . ?
C41 C48 1.502(10) . ?
C43 C44 1.317(12) . ?
C49 C50 1.397(10) . ?
C50 C51 1.384(13) . ?
C50 C61 1.489(12) . ?
C51 C52 1.405(12) . ?
C51 C62 1.510(10) . ?
C52 C53 1.405(8) . ?
C52 C59 1.439(12) . ?
C53 C54 1.429(9) . ?
C54 C55 1.402(8) . ?
C55 C56 1.444(14) . ?
C55 C60 1.447(14) . ?
C56 C57 1.366(14) . ?
C56 C63 1.547(11) . ?
C57 C58 1.383(11) . ?
C57 C64 1.499(14) . ?
C59 C60 1.362(15) . ?
C65 C66 1.411(9) . ?
C66 C67 1.389(11) . ?
C66 C75 1.485(11) . ?
C67 C68 1.409(11) . ?
C67 C76 1.520(10) . ?
C68 C69 1.412(9) . ?
C68 C163 1.445(11) . ?
C69 C70 1.436(10) . ?
C70 C71 1.406(10) . ?
C71 C211 1.407(10) . ?
C71 C72 1.411(13) . ?
C72 C73 1.379(12) . ?
C72 C77 1.521(11) . ?
C73 C74 1.410(10) . ?
C73 C78 1.525(13) . ?
C79 C80 1.416(10) . ?
C80 C81 1.362(15) . ?
C80 C91 1.496(12) . ?
C81 C82 1.399(15) . ?
C81 C92 1.537(12) . ?
C82 C83 1.406(11) . ?
C82 C89 1.475(18) . ?
C83 C84 1.423(12) . ?
C84 C85 1.404(14) . ?
C85 C86 1.413(15) . ?
C85 C90 1.399(14) . ?
C86 C87 1.380(13) . ?
C86 C93 1.548(16) . ?
C87 C88 1.402(12) . ?
C87 C94 1.499(13) . ?
C89 C90 1.348(18) . ?
C95 C96 1.389(10) . ?
C96 C97 1.385(14) . ?
C96 C107 1.514(12) . ?
C97 C98 1.397(13) . ?
C97 C108 1.527(10) . ?
C98 C99 1.415(9) . ?
C98 C105 1.390(13) . ?
C99 C100 1.444(10) . ?
C100 C101 1.395(10) . ?
C101 C106 1.415(11) . ?
C101 C102 1.425(12) . ?
C102 C103 1.385(11) . ?
C102 C109 1.526(11) . ?
C103 C104 1.403(9) . ?
C103 C110 1.513(11) . ?
C105 C106 1.367(14) . ?
C111 C112 1.41(2) . ?
C113 C114 1.53(3) . ?
C115 C116 1.356(17) 4_576 ?
C116 C115 1.356(17) 4_575 ?
C117 C118 1.45(2) 3_666 ?
C118 N32 1.116(18) 3_666 ?
C118 C117 1.45(2) 3_666 ?
C119 C120 1.35(3) 4_575 ?
C120 C119 1.35(3) 4_576 ?
C163 C211 1.340(12) . ?
O4 O3 2.16(3) 1_545 ?
O3 O4 2.16(3) 1_565 ?
O6 O8 2.21(4) 3_566 ?
O8 O6 2.21(4) 3_566 ?
